data_7120256
loop_
_publ_author_name
'Yang, Huimin'
'Fei, Honghan'

_publ_section_title
;
 Exfoliation of a Two-Dimensional Cationic Inorganic Network as a New
 Paradigm for High-Capacity CrVI-Anion Capture
;
_journal_name_full 'Chem. Commun.'
_journal_paper_doi 10.1039/C7CC04375A
_journal_year 2017
_chemical_formula_sum 'C2 H0 Cu2 O6 S'
_chemical_formula_weight 279.16
_chemical_name_common TJU-1
_chemical_name_systematic '[Cu4(OH)6][O3S(CH2)4SO3]'
_space_group_IT_number 11
_symmetry_cell_setting monoclinic
_symmetry_space_group_name_Hall '-P 2yb'
_symmetry_space_group_name_H-M 'P 1 21/m 1'
_atom_sites_solution_primary direct
_atom_sites_solution_secondary difmap
_audit_creation_method SHELXL-97
_audit_update_record
;
2017-01-23 deposited with the CCDC.
2017-06-09 downloaded from the CCDC.
;
_cell_angle_alpha 90.00
_cell_angle_beta 93.612(7)
_cell_angle_gamma 90.00
_cell_formula_units_Z 2
_cell_length_a 5.6115(15)
_cell_length_b 6.0587(12)
_cell_length_c 10.068(2)
_cell_measurement_reflns_used 8205
_cell_measurement_temperature 293(2)
_cell_measurement_theta_max 27.436
_cell_measurement_theta_min 3.638
_cell_volume 341.62(13)
_computing_cell_refinement 'Bruker SAINT v7.34'
_computing_data_collection 'Bruker APEX-II v2.1-4'
_computing_data_reduction 'Bruker SAINT v7.34'
_computing_structure_refinement 'SHELXL-97 (Sheldrick, 1997)'
_computing_structure_solution 'SHELXS-97 (Sheldrick, 1990)'
_diffrn_ambient_temperature 293(2)
_diffrn_detector_area_resol_mean 83.33
_diffrn_measured_fraction_theta_full 0.978
_diffrn_measured_fraction_theta_max 0.978
_diffrn_measurement_device_type 'Bruker APEX-II'
_diffrn_measurement_method \w/2\q-scans
_diffrn_radiation_monochromator graphite
_diffrn_radiation_source 'fine-focus sealed tube'
_diffrn_radiation_type MoK\a
_diffrn_radiation_wavelength 0.71073
_diffrn_reflns_av_R_equivalents 0.0198
_diffrn_reflns_av_sigmaI/netI 0.0161
_diffrn_reflns_limit_h_max 7
_diffrn_reflns_limit_h_min -7
_diffrn_reflns_limit_k_max 7
_diffrn_reflns_limit_k_min -7
_diffrn_reflns_limit_l_max 12
_diffrn_reflns_limit_l_min -13
_diffrn_reflns_number 4382
_diffrn_reflns_theta_full 27.47
_diffrn_reflns_theta_max 27.47
_diffrn_reflns_theta_min 3.64
_exptl_absorpt_coefficient_mu 6.504
_exptl_absorpt_correction_T_max 0.7456
_exptl_absorpt_correction_T_min 0.5008
_exptl_absorpt_correction_type empirical
_exptl_absorpt_process_details SADABS
_exptl_crystal_colour blue
_exptl_crystal_density_diffrn 2.714
_exptl_crystal_density_method 'not measured'
_exptl_crystal_description plate
_exptl_crystal_F_000 268
_refine_diff_density_max 0.868
_refine_diff_density_min -0.712
_refine_diff_density_rms 0.159
_refine_ls_extinction_method none
_refine_ls_goodness_of_fit_ref 1.096
_refine_ls_matrix_type full
_refine_ls_number_parameters 68
_refine_ls_number_reflns 842
_refine_ls_number_restraints 3
_refine_ls_restrained_S_all 1.121
_refine_ls_R_factor_all 0.0317
_refine_ls_R_factor_gt 0.0303
_refine_ls_shift/su_max 0.000
_refine_ls_shift/su_mean 0.000
_refine_ls_structure_factor_coef Fsqd
_refine_ls_weighting_details 'calc w=1/[\s^2^(Fo^2^)+(0.0494P)^2^+0.9641P] where P=(Fo^2^+2Fc^2^)/3'
_refine_ls_weighting_scheme calc
_refine_ls_wR_factor_gt 0.0891
_refine_ls_wR_factor_ref 0.0902
_reflns_number_gt 798
_reflns_number_total 842
_reflns_threshold_expression >2sigma(I)
_cod_data_source_file c7cc04375a2.cif
_cod_data_source_block mo_160422a
_cod_original_sg_symbol_H-M 'P 21/m'
_cod_database_code 7120256

loop_
_symmetry_equiv_pos_as_xyz
'x, y, z'
'-x, y+1/2, -z'
'-x, -y, -z'
'x, -y-1/2, z'

loop_
_atom_site_label
_atom_site_type_symbol
_atom_site_fract_x
_atom_site_fract_y
_atom_site_fract_z
_atom_site_U_iso_or_equiv
_atom_site_adp_type
_atom_site_occupancy
_atom_site_symmetry_multiplicity
_atom_site_calc_flag
_atom_site_refinement_flags
_atom_site_disorder_assembly
_atom_site_disorder_group
Cu1 Cu 1.0000 1.0000 1.0000 0.0092(2) Uani 1 2 d S . 4
Cu2 Cu 0.51007(8) 0.7500 0.99550(5) 0.0079(2) Uani 1 2 d S . 4
S1 S 0.07005(17) 0.7500 0.30429(10) 0.0156(3) Uani 1 2 d SD . 4
O2 O 0.1781(5) 0.7500 0.1747(3) 0.0163(6) Uani 1 2 d SD . 4
O3 O 0.8744(5) 0.7500 0.9008(3) 0.0086(6) Uani 1 2 d S . 4
O4 O 0.6824(4) 1.0051(3) 1.0823(2) 0.0082(4) Uani 1 1 d . . 4
C1 C 0.3028(8) 0.7500 0.4314(4) 0.0182(9) Uani 1 2 d S . 4
C2 C 0.4065(11) 0.9933(10) 0.4407(6) 0.0168(13) Uani 0.50 1 d P . 4
O1 O -0.0266(13) 0.5154(13) 0.3170(8) 0.0248(12) Uani 0.501(9) 1 d PD A 1
O1A O -0.1068(12) 0.5866(14) 0.3237(7) 0.0248(12) Uani 0.499(9) 1 d PD A 2

loop_
_atom_site_aniso_label
_atom_site_aniso_U_11
_atom_site_aniso_U_22
_atom_site_aniso_U_33
_atom_site_aniso_U_23
_atom_site_aniso_U_13
_atom_site_aniso_U_12
Cu1 0.0047(3) 0.0052(3) 0.0176(3) -0.00189(16) 0.0008(2) -0.00113(15)
Cu2 0.0050(3) 0.0034(3) 0.0148(3) 0.000 -0.0021(2) 0.000
S1 0.0119(5) 0.0266(6) 0.0079(4) 0.000 -0.0027(3) 0.000
O2 0.0183(14) 0.0196(16) 0.0110(14) 0.000 0.0015(11) 0.000
O3 0.0069(12) 0.0068(13) 0.0119(13) 0.000 -0.0003(10) 0.000
O4 0.0062(9) 0.0057(10) 0.0126(10) 0.0001(6) -0.0005(7) 0.0008(6)
C1 0.019(2) 0.022(2) 0.0133(19) 0.000 -0.0083(16) 0.000
C2 0.013(3) 0.022(3) 0.014(3) -0.001(2) -0.005(2) -0.007(2)
O1 0.014(3) 0.044(4) 0.0154(14) 0.003(2) 0.000(2) -0.015(2)
O1A 0.014(3) 0.044(4) 0.0154(14) 0.003(2) 0.000(2) -0.015(2)

loop_
_atom_type_symbol
_atom_type_description
_atom_type_scat_dispersion_real
_atom_type_scat_dispersion_imag
_atom_type_scat_source
C C 0.0033 0.0016 'International Tables Vol C Tables 4.2.6.8 and 6.1.1.4'
H H 0.0000 0.0000 'International Tables Vol C Tables 4.2.6.8 and 6.1.1.4'
Cu Cu 0.3201 1.2651 'International Tables Vol C Tables 4.2.6.8 and 6.1.1.4'
O O 0.0106 0.0060 'International Tables Vol C Tables 4.2.6.8 and 6.1.1.4'
S S 0.1246 0.1234 'International Tables Vol C Tables 4.2.6.8 and 6.1.1.4'

loop_
_geom_angle_atom_site_label_1
_geom_angle_atom_site_label_2
_geom_angle_atom_site_label_3
_geom_angle
_geom_angle_site_symmetry_1
_geom_angle_site_symmetry_3
O3 Cu1 O3 179.999(1) 3_777 .
O3 Cu1 O4 94.55(10) 3_777 .
O3 Cu1 O4 85.45(10) . .
O3 Cu1 O4 85.45(10) 3_777 3_777
O3 Cu1 O4 94.55(10) . 3_777
O4 Cu1 O4 179.999(1) . 3_777
O3 Cu1 Cu1 38.06(7) 3_777 2_757
O3 Cu1 Cu1 141.94(7) . 2_757
O4 Cu1 Cu1 89.13(5) . 2_757
O4 Cu1 Cu1 90.87(5) 3_777 2_757
O3 Cu1 Cu1 141.94(7) 3_777 2_747
O3 Cu1 Cu1 38.06(7) . 2_747
O4 Cu1 Cu1 90.87(5) . 2_747
O4 Cu1 Cu1 89.13(5) 3_777 2_747
Cu1 Cu1 Cu1 180.0 2_757 2_747
O4 Cu2 O4 97.86(12) 2_647 3_677
O4 Cu2 O4 80.14(9) 2_647 4_575
O4 Cu2 O4 175.40(4) 3_677 4_575
O4 Cu2 O4 175.40(4) 2_647 .
O4 Cu2 O4 80.14(9) 3_677 .
O4 Cu2 O4 101.55(12) 4_575 .
O4 Cu2 O3 108.27(8) 2_647 .
O4 Cu2 O3 108.27(8) 3_677 .
O4 Cu2 O3 76.32(8) 4_575 .
O4 Cu2 O3 76.32(8) . .
O4 Cu2 Cu2 40.39(6) 2_647 3_667
O4 Cu2 Cu2 138.10(6) 3_677 3_667
O4 Cu2 Cu2 39.75(6) 4_575 3_667
O4 Cu2 Cu2 141.13(6) . 3_667
O3 Cu2 Cu2 92.748(17) . 3_667
O4 Cu2 Cu2 138.10(6) 2_647 3_677
O4 Cu2 Cu2 40.39(6) 3_677 3_677
O4 Cu2 Cu2 141.13(6) 4_575 3_677
O4 Cu2 Cu2 39.75(6) . 3_677
O3 Cu2 Cu2 92.748(17) . 3_677
Cu2 Cu2 Cu2 174.36(3) 3_667 3_677
O2 S1 C1 108.3(2) . .
Cu1 O3 Cu1 103.88(13) . 2_747
Cu1 O3 Cu2 95.19(10) . .
Cu1 O3 Cu2 95.19(10) 2_747 .
Cu2 O4 Cu2 99.86(9) 3_677 .
Cu2 O4 Cu1 109.02(10) 3_677 .
Cu2 O4 Cu1 103.03(9) . .
C2 C1 C2 136.8(5) 4_575 .
C2 C1 S1 107.1(2) 4_575 .
C2 C1 S1 107.1(2) . .
C2 C2 C1 108.9(6) 3_676 .

loop_
_geom_bond_atom_site_label_1
_geom_bond_atom_site_label_2
_geom_bond_distance
_geom_bond_site_symmetry_2
Cu1 O3 1.9237(18) 3_777
Cu1 O3 1.9237(18) .
Cu1 O4 2.012(2) .
Cu1 O4 2.012(2) 3_777
Cu1 Cu1 3.0293(6) 2_757
Cu1 Cu1 3.0293(6) 2_747
Cu2 O4 1.9685(19) 2_647
Cu2 O4 1.9685(19) 3_677
Cu2 O4 1.9949(19) 4_575
Cu2 O4 1.995(2) .
Cu2 O3 2.310(3) .
Cu2 Cu2 3.0330(6) 3_667
Cu2 Cu2 3.0330(6) 3_677
S1 O2 1.473(3) .
S1 C1 1.770(4) .
O3 Cu1 1.9237(18) 2_747
O4 Cu2 1.9684(19) 3_677
C1 C2 1.585(6) 4_575
C1 C2 1.585(6) .
C2 C2 1.541(11) 3_676

loop_
_geom_torsion_atom_site_label_1
_geom_torsion_atom_site_label_2
_geom_torsion_atom_site_label_3
_geom_torsion_atom_site_label_4
_geom_torsion
_geom_torsion_site_symmetry_1
_geom_torsion_site_symmetry_4
O3 Cu1 O3 Cu1 158(7) 3_777 2_747
O4 Cu1 O3 Cu1 -97.27(12) . 2_747
O4 Cu1 O3 Cu1 82.73(12) 3_777 2_747
Cu1 Cu1 O3 Cu1 180.0 2_757 2_747
O3 Cu1 O3 Cu2 -105(7) 3_777 .
O4 Cu1 O3 Cu2 -0.61(7) . .
O4 Cu1 O3 Cu2 179.39(7) 3_777 .
Cu1 Cu1 O3 Cu2 -83.34(13) 2_757 .
Cu1 Cu1 O3 Cu2 96.66(13) 2_747 .
O4 Cu2 O3 Cu1 -179.69(7) 2_647 .
O4 Cu2 O3 Cu1 75.21(12) 3_677 .
O4 Cu2 O3 Cu1 -105.11(12) 4_575 .
O4 Cu2 O3 Cu1 0.63(7) . .
Cu2 Cu2 O3 Cu1 -141.61(7) 3_667 .
Cu2 Cu2 O3 Cu1 37.13(8) 3_677 .
O4 Cu2 O3 Cu1 -75.21(12) 2_647 2_747
O4 Cu2 O3 Cu1 179.69(7) 3_677 2_747
O4 Cu2 O3 Cu1 -0.63(7) 4_575 2_747
O4 Cu2 O3 Cu1 105.11(12) . 2_747
Cu2 Cu2 O3 Cu1 -37.13(8) 3_667 2_747
Cu2 Cu2 O3 Cu1 141.61(7) 3_677 2_747
O4 Cu2 O4 Cu2 -64.5(8) 2_647 3_677
O4 Cu2 O4 Cu2 0.0 3_677 3_677
O4 Cu2 O4 Cu2 -175.64(3) 4_575 3_677
O3 Cu2 O4 Cu2 111.70(11) . 3_677
Cu2 Cu2 O4 Cu2 -171.20(6) 3_667 3_677
O4 Cu2 O4 Cu1 -176.8(7) 2_647 .
O4 Cu2 O4 Cu1 -112.31(12) 3_677 .
O4 Cu2 O4 Cu1 72.05(12) 4_575 .
O3 Cu2 O4 Cu1 -0.61(7) . .
Cu2 Cu2 O4 Cu1 76.49(13) 3_667 .
Cu2 Cu2 O4 Cu1 -112.31(13) 3_677 .
O3 Cu1 O4 Cu2 75.31(12) 3_777 3_677
O3 Cu1 O4 Cu2 -104.69(12) . 3_677
O4 Cu1 O4 Cu2 90(12) 3_777 3_677
Cu1 Cu1 O4 Cu2 37.61(8) 2_757 3_677
Cu1 Cu1 O4 Cu2 -142.39(8) 2_747 3_677
O3 Cu1 O4 Cu2 -179.28(8) 3_777 .
O3 Cu1 O4 Cu2 0.72(8) . .
O4 Cu1 O4 Cu2 -165(12) 3_777 .
Cu1 Cu1 O4 Cu2 143.01(7) 2_757 .
Cu1 Cu1 O4 Cu2 -36.99(7) 2_747 .
O2 S1 C1 C2 -76.6(3) . 4_575
O2 S1 C1 C2 76.6(3) . .
C2 C1 C2 C2 -44.4(12) 4_575 3_676
S1 C1 C2 C2 174.6(6) . 3_676
